data_9003339
loop_
_publ_author_name
'Redhammer, G. J.'
'Tippelt, G.'
'Roth, G.'
'Amthauer, G.'

_publ_section_title
;
 Structural variations in the brownmillerite series Ca2(Fe2-xAlx)O5:
 Single-crystal X-ray diffraction at 25 deg C and high temperature
 X-ray powder diffraction (25 C <= T <= 1000 C)
 Sample: bht025_2
;
_journal_name_full 'American Mineralogist'
_journal_page_first 405
_journal_page_last 420
_journal_volume 89
_journal_year 2004
_chemical_compound_source Synthetic
_chemical_formula_sum 'Al0.276 Ca2 Fe1.724 O5'
_chemical_name_mineral Brownmillerite
_space_group_IT_number 62
_symmetry_space_group_name_Hall '-P 2ac 2n'
_symmetry_space_group_name_H-M 'P n m a'
_cell_angle_alpha 90
_cell_angle_beta 90
_cell_angle_gamma 90
_cell_length_a 5.4071
_cell_length_b 14.6949
_cell_length_c 5.5941
_cell_volume 444.489
_cell_formula_units_Z 4
_database_code_amcsd 0003428
_exptl_crystal_density_diffrn 3.943
_cod_original_formula_sum 'Ca2 (Fe1.724 Al.276) O5'
_cod_database_code 9003339

loop_
_space_group_symop_operation_xyz
x,y,z
x,1/2-y,z
-x,1/2+y,-z
1/2-x,1/2+y,1/2+z
1/2+x,1/2-y,1/2-z
1/2+x,y,1/2-z
1/2-x,-y,1/2+z
-x,-y,-z

loop_
_atom_site_label
_atom_site_fract_x
_atom_site_fract_y
_atom_site_fract_z
_atom_site_occupancy
_atom_site_U_iso_or_equiv
Ca 0.48320 0.10819 0.02402 1.00000 0.00740
FeM 0.00000 0.00000 0.00000 0.96400 0.00500
AlM 0.00000 0.00000 0.00000 0.03600 0.00500
FeT 0.94720 0.25000 0.93250 0.76000 0.00310
AlT 0.94720 0.25000 0.93250 0.24000 0.00310
O1 0.26040 0.98470 0.23940 1.00000 0.00620
O2 0.02230 0.14150 0.07190 1.00000 0.00920
O3 0.60260 0.25000 0.87110 1.00000 0.00720

loop_
_cod_related_entry_id
_cod_related_entry_database
_cod_related_entry_code
1 AMCSD 0003428
